data_4078171
loop_
_publ_author_name
'Brunner, Henri'
'Kurosawa, Takaki'
'Muschiol, Manfred'
'Tsuno, Takashi'
'Ike, Hayato'

_publ_section_title
;
 16- and 17-Electron Intermediates in the MeCN/RNC Exchange in
 Chiral-at-Metal [CpFe(Prophos)NCMe]X (X = I, PF6)
;
_journal_issue 8
_journal_name_full Organometallics
_journal_page_first 3395
_journal_paper_doi 10.1021/om3001789
_journal_volume 31
_journal_year 2012
_chemical_absolute_configuration rm
_chemical_compound_source 'synthesis as described'
_chemical_formula_moiety 'C39 H42 Fe N P2, F6 P'
_chemical_formula_sum 'C39 H42 F6 Fe N P3'
_chemical_formula_weight 787.5
_chemical_name_systematic
;
 ?
;
_space_group_IT_number 4
_symmetry_cell_setting monoclinic
_symmetry_Int_Tables_number 4
_symmetry_space_group_name_Hall 'P 2yb'
_symmetry_space_group_name_H-M 'P 1 21 1'
_atom_sites_solution_hydrogens geom
_atom_sites_solution_primary direct
_atom_sites_solution_secondary difmap
_cell_angle_alpha 90
_cell_angle_beta 110.235(16)
_cell_angle_gamma 90
_cell_formula_units_Z 2
_cell_length_a 10.010(4)
_cell_length_b 17.660(6)
_cell_length_c 10.919(4)
_cell_measurement_reflns_used 17103
_cell_measurement_temperature 173(2)
_cell_measurement_theta_max 27.49
_cell_measurement_theta_min 3.05
_cell_measurement_wavelength 0.71073
_cell_volume 1811.1(12)
_computing_molecular_graphics 'Ortep-3 for Windows (Farrugia, 1997)'
_computing_publication_material 'WinGX publication routines (Farrugia, 1999)'
_computing_structure_refinement 'SHELXL-97 (Sheldrick, 2008)'
_computing_structure_solution 'DIRDIF08 (Beurskens et al, 2008)'
_diffrn_ambient_temperature 173(2)
_diffrn_measured_fraction_theta_full 0.987
_diffrn_measured_fraction_theta_max 0.987
_diffrn_radiation_monochromator graphite
_diffrn_radiation_probe x-ray
_diffrn_radiation_source 'fine-focus sealed tube'
_diffrn_radiation_type MoK\a
_diffrn_radiation_wavelength 0.71073
_diffrn_reflns_av_R_equivalents 0.0333
_diffrn_reflns_av_unetI/netI 0.046
_diffrn_reflns_limit_h_max 13
_diffrn_reflns_limit_h_min -12
_diffrn_reflns_limit_k_max 21
_diffrn_reflns_limit_k_min -22
_diffrn_reflns_limit_l_max 14
_diffrn_reflns_limit_l_min -14
_diffrn_reflns_number 17530
_diffrn_reflns_theta_full 27.49
_diffrn_reflns_theta_max 27.49
_diffrn_reflns_theta_min 3.05
_exptl_absorpt_coefficient_mu 0.61
_exptl_absorpt_correction_T_max 0.7667
_exptl_absorpt_correction_T_min 0.7303
_exptl_absorpt_correction_type multi-scan
_exptl_crystal_colour yellow
_exptl_crystal_density_diffrn 1.444
_exptl_crystal_density_method 'not measured'
_exptl_crystal_description prism
_exptl_crystal_F_000 816
_exptl_crystal_size_max 0.55
_exptl_crystal_size_mid 0.54
_exptl_crystal_size_min 0.46
_refine_diff_density_max 0.599
_refine_diff_density_min -0.454
_refine_diff_density_rms 0.064
_refine_ls_abs_structure_details 'Flack H D (1983), Acta Cryst. A39, 876-881'
_refine_ls_abs_structure_Flack 0.004(13)
_refine_ls_extinction_method none
_refine_ls_goodness_of_fit_ref 1.041
_refine_ls_hydrogen_treatment constr
_refine_ls_matrix_type full
_refine_ls_number_parameters 451
_refine_ls_number_reflns 7840
_refine_ls_number_restraints 1
_refine_ls_restrained_S_all 1.041
_refine_ls_R_factor_all 0.0407
_refine_ls_R_factor_gt 0.038
_refine_ls_shift/su_max 0.001
_refine_ls_shift/su_mean 0
_refine_ls_structure_factor_coef Fsqd
_refine_ls_weighting_details 'calc w=1/[\s^2^(Fo^2^)+(0.0360P)^2^+1.4410P] where P=(Fo^2^+2Fc^2^)/3'
_refine_ls_weighting_scheme calc
_refine_ls_wR_factor_gt 0.091
_refine_ls_wR_factor_ref 0.0922
_reflns_number_gt 7381
_reflns_number_total 7840
_reflns_threshold_expression >2\s(I)
_cod_data_source_file om3001789_si_003.cif
_cod_data_source_block (SFe,RC)[CpFe(ProphosCNCy]PF6
_cod_original_sg_symbol_H-M 'P 21'
_cod_database_code 4078171

loop_
_symmetry_equiv_pos_as_xyz
'x, y, z'
'-x, y+1/2, -z'

loop_
_atom_site_label
_atom_site_type_symbol
_atom_site_fract_x
_atom_site_fract_y
_atom_site_fract_z
_atom_site_U_iso_or_equiv
_atom_site_adp_type
_atom_site_occupancy
_atom_site_symmetry_multiplicity
_atom_site_calc_flag
_atom_site_refinement_flags
Fe1 Fe 0.93200(3) 0.49136(2) 0.47995(3) 0.01561(9) Uani 1 1 d .
P2 P 0.77519(7) 0.41167(4) 0.50514(7) 0.01624(14) Uani 1 1 d .
P1 P 0.78180(7) 0.58327(4) 0.47384(6) 0.01509(14) Uani 1 1 d .
P3 P 0.20280(8) 0.49098(7) 0.10574(8) 0.03626(19) Uani 1 1 d .
C10 C 0.7719(3) 0.72176(17) 0.6013(3) 0.0246(6) Uani 1 1 d .
H10 H 0.7285 0.7427 0.5167 0.03 Uiso 1 1 calc R
C11 C 0.7926(3) 0.76651(19) 0.7114(3) 0.0292(7) Uani 1 1 d .
H11 H 0.7617 0.8177 0.7015 0.035 Uiso 1 1 calc R
F6 F 0.1554(4) 0.56045(15) 0.1700(3) 0.0722(9) Uani 1 1 d .
F1 F 0.0829(4) 0.50751(19) -0.0278(3) 0.0971(12) Uani 1 1 d .
F5 F 0.0927(3) 0.43711(15) 0.1412(3) 0.0613(7) Uani 1 1 d .
N1 N 0.7915(2) 0.48152(16) 0.1905(2) 0.0260(5) Uani 1 1 d .
C9 C 0.8149(3) 0.64586(16) 0.6156(3) 0.0187(6) Uani 1 1 d .
C33 C 0.8435(2) 0.48473(17) 0.3024(2) 0.0191(5) Uani 1 1 d .
C3 C 1.1094(3) 0.4244(2) 0.5843(4) 0.0328(8) Uani 1 1 d .
H3 H 1.1058 0.3735 0.6113 0.039 Uiso 1 1 calc R
C5 C 1.1229(3) 0.5280(2) 0.4629(3) 0.0284(7) Uani 1 1 d .
H5 H 1.1299 0.5588 0.394 0.034 Uiso 1 1 calc R
F4 F 0.3109(3) 0.46887(19) 0.2483(3) 0.0997(13) Uani 1 1 d .
C31 C 0.5415(4) 0.2676(2) 0.2104(3) 0.0347(7) Uani 1 1 d .
H31 H 0.4446 0.2559 0.1633 0.042 Uiso 1 1 calc R
C30 C 0.6477(4) 0.22750(19) 0.1856(3) 0.0353(8) Uani 1 1 d .
H30 H 0.6239 0.1878 0.123 0.042 Uiso 1 1 calc R
C12 C 0.8583(3) 0.73685(19) 0.8355(3) 0.0300(7) Uani 1 1 d .
H12 H 0.8727 0.7677 0.9103 0.036 Uiso 1 1 calc R
C21 C 0.8054(3) 0.35047(16) 0.6487(3) 0.0203(6) Uani 1 1 d .
C16 C 0.8725(3) 0.68547(18) 0.3263(3) 0.0277(7) Uani 1 1 d .
H16 H 0.965 0.6715 0.3828 0.033 Uiso 1 1 calc R
C24 C 0.8268(3) 0.2660(2) 0.8716(3) 0.0313(7) Uani 1 1 d .
H24 H 0.832 0.2375 0.9469 0.038 Uiso 1 1 calc R
C23 C 0.8827(3) 0.33854(18) 0.8845(3) 0.0256(6) Uani 1 1 d .
H23 H 0.9284 0.3596 0.9688 0.031 Uiso 1 1 calc R
C37 C 0.4763(3) 0.5056(2) -0.1861(3) 0.0344(8) Uani 1 1 d .
H37A H 0.4315 0.5055 -0.2824 0.041 Uiso 1 1 calc R
H37B H 0.4042 0.5226 -0.1487 0.041 Uiso 1 1 calc R
C38 C 0.5252(4) 0.4261(2) -0.1388(3) 0.0404(9) Uani 1 1 d .
H38A H 0.5908 0.4076 -0.1823 0.048 Uiso 1 1 calc R
H38B H 0.4418 0.3919 -0.1627 0.048 Uiso 1 1 calc R
C17 C 0.8573(4) 0.73938(18) 0.2297(3) 0.0306(7) Uani 1 1 d .
H17 H 0.9396 0.7614 0.2198 0.037 Uiso 1 1 calc R
C18 C 0.7242(4) 0.76120(18) 0.1483(3) 0.0313(7) Uani 1 1 d .
H18 H 0.7144 0.7987 0.0835 0.038 Uiso 1 1 calc R
C4 C 1.1204(3) 0.4478(2) 0.4646(3) 0.0281(7) Uani 1 1 d .
H4 H 1.1252 0.4154 0.3968 0.034 Uiso 1 1 calc R
C34 C 0.7239(3) 0.48094(17) 0.0498(2) 0.0217(6) Uani 1 1 d .
H34 H 0.7957 0.4649 0.01 0.026 Uiso 1 1 calc R
C13 C 0.9023(3) 0.66283(19) 0.8499(3) 0.0291(7) Uani 1 1 d .
H13 H 0.947 0.6423 0.9347 0.035 Uiso 1 1 calc R
C15 C 0.7533(3) 0.65174(15) 0.3409(3) 0.0182(5) Uani 1 1 d .
C35 C 0.6733(4) 0.56023(18) 0.0029(3) 0.0327(7) Uani 1 1 d .
H35A H 0.7554 0.5954 0.0276 0.039 Uiso 1 1 calc R
H35B H 0.6053 0.578 0.0444 0.039 Uiso 1 1 calc R
C20 C 0.6182(3) 0.67343(17) 0.2570(3) 0.0236(6) Uani 1 1 d .
H20 H 0.5355 0.6509 0.265 0.028 Uiso 1 1 calc R
C22 C 0.8714(3) 0.38054(17) 0.7729(3) 0.0239(6) Uani 1 1 d .
H22 H 0.9094 0.4304 0.782 0.029 Uiso 1 1 calc R
C28 C 0.8223(3) 0.30238(18) 0.3455(3) 0.0274(7) Uani 1 1 d .
H28 H 0.9193 0.3147 0.3908 0.033 Uiso 1 1 calc R
C6 C 0.6203(3) 0.46490(15) 0.5122(3) 0.0179(5) Uani 1 1 d .
H6A H 0.5334 0.4342 0.4715 0.021 Uiso 1 1 calc R
H6B H 0.6308 0.4731 0.6047 0.021 Uiso 1 1 calc R
C32 C 0.5748(3) 0.32475(18) 0.3036(3) 0.0274(6) Uani 1 1 d .
H32 H 0.5008 0.3523 0.3193 0.033 Uiso 1 1 calc R
C27 C 0.7166(3) 0.34176(15) 0.3739(3) 0.0193(5) Uani 1 1 d .
C14 C 0.8813(3) 0.61753(17) 0.7400(3) 0.0232(6) Uani 1 1 d .
H14 H 0.9132 0.5665 0.7509 0.028 Uiso 1 1 calc R
C8 C 0.4985(3) 0.59216(17) 0.4831(3) 0.0232(6) Uani 1 1 d .
H8A H 0.4871 0.6407 0.4372 0.035 Uiso 1 1 calc R
H8B H 0.537 0.601 0.5775 0.035 Uiso 1 1 calc R
H8C H 0.4058 0.567 0.4602 0.035 Uiso 1 1 calc R
C29 C 0.7892(4) 0.24527(18) 0.2522(3) 0.0318(7) Uani 1 1 d .
H29 H 0.8629 0.2187 0.2341 0.038 Uiso 1 1 calc R
C2 C 1.1048(2) 0.4904(3) 0.6575(3) 0.0343(7) Uani 1 1 d .
H2 H 1.0974 0.4917 0.7419 0.041 Uiso 1 1 calc R
C39 C 0.6014(4) 0.4246(2) 0.0100(3) 0.0358(8) Uani 1 1 d .
H39A H 0.533 0.4375 0.0541 0.043 Uiso 1 1 calc R
H39B H 0.6384 0.373 0.0377 0.043 Uiso 1 1 calc R
F3 F 0.2493(4) 0.4197(2) 0.0432(4) 0.1038(14) Uani 1 1 d .
C36 C 0.6008(4) 0.55938(19) -0.1459(3) 0.0308(7) Uani 1 1 d .
H36A H 0.5673 0.611 -0.1768 0.037 Uiso 1 1 calc R
H36B H 0.6704 0.5438 -0.187 0.037 Uiso 1 1 calc R
F2 F 0.3173(6) 0.5402(3) 0.0810(5) 0.156(2) Uani 1 1 d .
C19 C 0.6052(4) 0.72821(18) 0.1616(3) 0.0291(7) Uani 1 1 d .
H19 H 0.5133 0.743 0.1052 0.035 Uiso 1 1 calc R
C25 C 0.7637(4) 0.2354(2) 0.7491(4) 0.0362(8) Uani 1 1 d .
H25 H 0.7272 0.1852 0.7405 0.043 Uiso 1 1 calc R
C7 C 0.6013(3) 0.54174(15) 0.4431(3) 0.0164(5) Uani 1 1 d .
H7 H 0.5574 0.5322 0.3472 0.02 Uiso 1 1 calc R
C26 C 0.7525(3) 0.27701(19) 0.6375(3) 0.0303(7) Uani 1 1 d .
H26 H 0.7088 0.2551 0.5537 0.036 Uiso 1 1 calc R
C1 C 1.1134(3) 0.5538(2) 0.5814(3) 0.0292(7) Uani 1 1 d .
H1 H 1.1127 0.6053 0.6063 0.035 Uiso 1 1 calc R

loop_
_atom_site_aniso_label
_atom_site_aniso_U_11
_atom_site_aniso_U_22
_atom_site_aniso_U_33
_atom_site_aniso_U_23
_atom_site_aniso_U_13
_atom_site_aniso_U_12
Fe1 0.01177(14) 0.01995(17) 0.01380(17) 0.00005(16) 0.00277(13) -0.00029(16)
P2 0.0148(3) 0.0162(3) 0.0162(3) 0.0002(3) 0.0033(3) 0.0001(3)
P1 0.0141(3) 0.0166(3) 0.0136(3) 0.0003(2) 0.0036(3) -0.0014(2)
P3 0.0353(4) 0.0371(4) 0.0345(4) -0.0132(5) 0.0096(3) -0.0020(5)
C10 0.0257(15) 0.0224(15) 0.0246(15) -0.0012(11) 0.0072(13) 0.0006(11)
C11 0.0287(15) 0.0239(16) 0.0384(18) -0.0099(13) 0.0158(15) -0.0039(12)
F6 0.130(3) 0.0381(14) 0.0598(16) -0.0163(12) 0.0472(18) 0.0042(15)
F1 0.151(3) 0.068(2) 0.0352(13) 0.0093(13) -0.0158(17) 0.010(2)
F5 0.0731(17) 0.0548(16) 0.0577(15) -0.0021(12) 0.0246(14) -0.0147(13)
N1 0.0259(11) 0.0324(16) 0.0182(12) -0.0030(11) 0.0058(10) -0.0004(11)
C9 0.0147(12) 0.0216(14) 0.0195(14) -0.0031(10) 0.0054(11) -0.0039(10)
C33 0.0166(10) 0.0204(14) 0.0209(13) 0.0017(11) 0.0071(10) 0.0010(11)
C3 0.0151(14) 0.0385(19) 0.0390(18) 0.0156(15) 0.0021(14) 0.0044(13)
C5 0.0136(14) 0.0406(19) 0.0322(17) 0.0060(14) 0.0096(13) -0.0018(12)
F4 0.0661(18) 0.103(3) 0.084(2) -0.0063(19) -0.0320(17) 0.0031(16)
C31 0.0308(16) 0.0390(19) 0.0281(17) -0.0047(14) 0.0024(14) -0.0072(14)
C30 0.052(2) 0.0241(17) 0.0253(16) -0.0063(12) 0.0079(16) -0.0052(15)
C12 0.0263(15) 0.0358(18) 0.0297(16) -0.0177(14) 0.0122(14) -0.0127(13)
C21 0.0184(13) 0.0210(14) 0.0213(14) 0.0058(11) 0.0066(12) 0.0029(10)
C16 0.0239(15) 0.0286(16) 0.0304(16) 0.0052(13) 0.0089(13) -0.0052(12)
C24 0.0250(15) 0.0371(18) 0.0312(17) 0.0146(14) 0.0087(14) 0.0049(13)
C23 0.0311(15) 0.0271(16) 0.0190(14) 0.0039(11) 0.0093(13) 0.0105(12)
C37 0.0206(13) 0.057(3) 0.0221(15) 0.0103(15) 0.0032(12) 0.0035(14)
C38 0.0412(19) 0.041(2) 0.0268(17) 0.0038(14) -0.0042(15) -0.0213(16)
C17 0.0379(17) 0.0263(16) 0.0328(17) 0.0045(13) 0.0187(15) -0.0079(13)
C18 0.050(2) 0.0223(16) 0.0232(15) 0.0053(12) 0.0151(15) 0.0000(13)
C4 0.0149(14) 0.0377(19) 0.0314(17) -0.0046(14) 0.0077(13) 0.0077(12)
C34 0.0208(12) 0.0304(17) 0.0125(12) -0.0012(11) 0.0042(10) 0.0014(11)
C13 0.0278(16) 0.0395(19) 0.0167(13) -0.0043(12) 0.0035(13) -0.0106(13)
C15 0.0195(13) 0.0167(13) 0.0175(13) 0.0003(10) 0.0051(11) 0.0005(10)
C35 0.048(2) 0.0262(16) 0.0200(14) -0.0017(11) 0.0070(15) 0.0006(14)
C20 0.0236(14) 0.0256(15) 0.0207(13) 0.0036(11) 0.0064(12) 0.0014(11)
C22 0.0284(15) 0.0216(15) 0.0217(14) 0.0008(11) 0.0085(13) 0.0058(12)
C28 0.0248(15) 0.0234(15) 0.0309(16) -0.0042(12) 0.0058(13) 0.0006(12)
C6 0.0171(12) 0.0170(13) 0.0205(13) 0.0021(10) 0.0075(11) 0.0003(9)
C32 0.0226(14) 0.0295(16) 0.0284(16) -0.0045(12) 0.0067(13) -0.0033(11)
C27 0.0218(13) 0.0167(13) 0.0189(13) -0.0001(10) 0.0063(11) -0.0010(10)
C14 0.0241(14) 0.0226(15) 0.0229(14) -0.0012(11) 0.0080(12) -0.0037(11)
C8 0.0181(12) 0.0260(15) 0.0268(14) 0.0030(11) 0.0095(11) 0.0042(11)
C29 0.0387(17) 0.0250(16) 0.0364(18) -0.0023(13) 0.0188(16) 0.0058(13)
C2 0.0117(10) 0.067(2) 0.0200(13) 0.0019(18) -0.0001(10) -0.0014(17)
C39 0.0409(18) 0.0320(18) 0.0278(17) 0.0067(13) 0.0032(15) -0.0138(15)
F3 0.093(2) 0.084(2) 0.162(4) -0.064(2) 0.080(2) -0.0039(18)
C36 0.0404(18) 0.0278(16) 0.0219(15) 0.0060(12) 0.0078(14) 0.0025(13)
F2 0.189(5) 0.145(4) 0.208(5) -0.097(4) 0.165(4) -0.124(4)
C19 0.0350(17) 0.0289(17) 0.0204(15) 0.0063(12) 0.0058(14) 0.0045(13)
C25 0.0305(17) 0.0306(18) 0.0384(19) 0.0152(15) 0.0004(15) -0.0081(14)
C7 0.0129(12) 0.0186(13) 0.0161(12) 0.0026(10) 0.0031(10) -0.0002(9)
C26 0.0250(15) 0.0324(17) 0.0246(16) 0.0051(13) -0.0026(14) -0.0075(12)
C1 0.0109(13) 0.0390(19) 0.0339(17) -0.0097(14) 0.0029(14) -0.0065(12)

loop_
_atom_type_symbol
_atom_type_description
_atom_type_scat_dispersion_real
_atom_type_scat_dispersion_imag
_atom_type_scat_source
C C 0.0033 0.0016 'International Tables Vol C Tables 4.2.6.8 and 6.1.1.4'
H H 0 0 'International Tables Vol C Tables 4.2.6.8 and 6.1.1.4'
Fe Fe 0.3463 0.8444 'International Tables Vol C Tables 4.2.6.8 and 6.1.1.4'
N N 0.0061 0.0033 'International Tables Vol C Tables 4.2.6.8 and 6.1.1.4'
P P 0.1023 0.0942 'International Tables Vol C Tables 4.2.6.8 and 6.1.1.4'
F F 0.0171 0.0103 'International Tables Vol C Tables 4.2.6.8 and 6.1.1.4'

loop_
_geom_angle_atom_site_label_1
_geom_angle_atom_site_label_2
_geom_angle_atom_site_label_3
_geom_angle
C33 Fe1 C1 127.47(14)
C33 Fe1 C5 92.73(13)
C1 Fe1 C5 39.41(13)
C33 Fe1 C4 90.62(12)
C1 Fe1 C4 66.06(14)
C5 Fe1 C4 39.57(12)
C33 Fe1 C2 156.18(11)
C1 Fe1 C2 39.42(15)
C5 Fe1 C2 66.31(13)
C4 Fe1 C2 66.13(13)
C33 Fe1 C3 122.91(14)
C1 Fe1 C3 66.04(12)
C5 Fe1 C3 66.19(14)
C4 Fe1 C3 39.23(14)
C2 Fe1 C3 39.47(16)
C33 Fe1 P2 89.24(9)
C1 Fe1 P2 143.25(11)
C5 Fe1 P2 157.96(10)
C4 Fe1 P2 118.50(11)
C2 Fe1 P2 105.97(11)
C3 Fe1 P2 94.45(10)
C33 Fe1 P1 86.55(9)
C1 Fe1 P1 94.96(10)
C5 Fe1 P1 113.98(10)
C4 Fe1 P1 153.28(11)
C2 Fe1 P1 111.68(12)
C3 Fe1 P1 150.41(11)
P2 Fe1 P1 88.05(4)
C27 P2 C6 109.38(13)
C27 P2 C21 100.66(13)
C6 P2 C21 99.03(13)
C27 P2 Fe1 112.59(10)
C6 P2 Fe1 109.12(10)
C21 P2 Fe1 124.70(10)
C15 P1 C9 101.74(13)
C15 P1 C7 103.91(12)
C9 P1 C7 105.58(12)
C15 P1 Fe1 115.37(10)
C9 P1 Fe1 119.80(10)
C7 P1 Fe1 108.93(9)
F2 P3 F1 96.3(3)
F2 P3 F6 89.7(2)
F1 P3 F6 91.02(19)
F2 P3 F3 91.5(2)
F1 P3 F3 89.5(2)
F6 P3 F3 178.6(2)
F2 P3 F5 175.6(3)
F1 P3 F5 88.04(19)
F6 P3 F5 90.96(16)
F3 P3 F5 87.81(18)
F2 P3 F4 90.8(3)
F1 P3 F4 172.8(2)
F6 P3 F4 87.89(17)
F3 P3 F4 91.4(2)
F5 P3 F4 84.87(18)
C11 C10 C9 119.9(3)
C12 C11 C10 120.5(3)
C33 N1 C34 177.4(3)
C14 C9 C10 118.7(3)
C14 C9 P1 119.7(2)
C10 C9 P1 121.6(2)
N1 C33 Fe1 178.0(2)
C4 C3 C2 107.9(3)
C4 C3 Fe1 69.85(18)
C2 C3 Fe1 70.08(18)
C1 C5 C4 107.7(3)
C1 C5 Fe1 70.23(18)
C4 C5 Fe1 70.6(2)
C30 C31 C32 120.7(3)
C31 C30 C29 119.9(3)
C13 C12 C11 119.8(3)
C26 C21 C22 118.7(3)
C26 C21 P2 121.8(2)
C22 C21 P2 119.2(2)
C17 C16 C15 120.5(3)
C25 C24 C23 119.7(3)
C24 C23 C22 119.6(3)
C36 C37 C38 110.3(3)
C37 C38 C39 111.1(3)
C18 C17 C16 120.6(3)
C17 C18 C19 119.5(3)
C3 C4 C5 108.3(3)
C3 C4 Fe1 70.92(18)
C5 C4 Fe1 69.8(2)
N1 C34 C35 109.3(2)
N1 C34 C39 110.0(2)
C35 C34 C39 111.5(3)
C12 C13 C14 120.1(3)
C16 C15 C20 118.8(3)
C16 C15 P1 117.9(2)
C20 C15 P1 123.3(2)
C34 C35 C36 109.2(3)
C19 C20 C15 119.9(3)
C21 C22 C23 121.0(3)
C27 C28 C29 121.4(3)
C7 C6 P2 113.32(19)
C31 C32 C27 120.0(3)
C28 C27 C32 118.6(3)
C28 C27 P2 116.8(2)
C32 C27 P2 124.5(2)
C9 C14 C13 121.0(3)
C30 C29 C28 119.3(3)
C1 C2 C3 107.4(3)
C1 C2 Fe1 69.51(17)
C3 C2 Fe1 70.45(17)
C34 C39 C38 110.2(3)
C37 C36 C35 110.9(3)
C18 C19 C20 120.8(3)
C24 C25 C26 120.9(3)
C6 C7 C8 110.8(2)
C6 C7 P1 108.13(17)
C8 C7 P1 115.02(19)
C21 C26 C25 120.2(3)
C5 C1 C2 108.8(3)
C5 C1 Fe1 70.36(18)
C2 C1 Fe1 71.07(17)

loop_
_geom_bond_atom_site_label_1
_geom_bond_atom_site_label_2
_geom_bond_distance
Fe1 C33 1.836(3)
Fe1 C1 2.085(3)
Fe1 C5 2.087(3)
Fe1 C4 2.096(3)
Fe1 C2 2.105(3)
Fe1 C3 2.110(3)
Fe1 P2 2.1950(10)
Fe1 P1 2.1977(10)
P2 C27 1.828(3)
P2 C6 1.837(3)
P2 C21 1.841(3)
P1 C15 1.834(3)
P1 C9 1.836(3)
P1 C7 1.870(3)
P3 F2 1.535(3)
P3 F1 1.563(3)
P3 F6 1.566(3)
P3 F3 1.577(3)
P3 F5 1.601(3)
P3 F4 1.607(3)
C10 C11 1.393(4)
C10 C9 1.400(4)
C11 C12 1.388(5)
N1 C33 1.152(3)
N1 C34 1.449(3)
C9 C14 1.383(4)
C3 C4 1.412(5)
C3 C2 1.424(6)
C5 C1 1.406(5)
C5 C4 1.416(4)
C31 C30 1.379(5)
C31 C32 1.389(4)
C30 C29 1.386(5)
C12 C13 1.371(5)
C21 C26 1.390(4)
C21 C22 1.392(4)
C16 C17 1.390(4)
C16 C15 1.391(4)
C24 C25 1.376(5)
C24 C23 1.386(5)
C23 C22 1.397(4)
C37 C36 1.507(5)
C37 C38 1.516(5)
C38 C39 1.539(4)
C17 C18 1.377(5)
C18 C19 1.378(5)
C34 C35 1.517(4)
C34 C39 1.522(4)
C13 C14 1.397(4)
C15 C20 1.399(4)
C35 C36 1.533(4)
C20 C19 1.394(4)
C28 C27 1.388(4)
C28 C29 1.390(4)
C6 C7 1.532(4)
C32 C27 1.394(4)
C8 C7 1.534(4)
C2 C1 1.413(6)
C25 C26 1.394(4)
